data_4087393
loop_
_publ_author_name
'Fontaine, Philip P.'
'Ueligger, Steve'
'Klosin, Jerzy'
'Hazari, Amaruka'
'Daller, Joe'
'Hou, Jianbo'

_publ_section_title
;
 Development of Improved Amidoquinoline Polyolefin Catalysts with
 Ultrahigh Molecular Weight Capacity
;
_journal_issue 7
_journal_name_full Organometallics
_journal_page_first 1354
_journal_paper_doi 10.1021/acs.organomet.5b00053
_journal_volume 34
_journal_year 2015
_chemical_formula_sum 'C80 H75 Hf2 N4'
_chemical_formula_weight 1449.42
_space_group_crystal_system monoclinic
_space_group_IT_number 14
_space_group_name_Hall '-P 2ybc'
_space_group_name_H-M_alt 'P 1 21/c 1'
_atom_sites_solution_hydrogens geom
_audit_creation_method SHELXL-2014/7
_cell_angle_alpha 90
_cell_angle_beta 112.6890(10)
_cell_angle_gamma 90
_cell_formula_units_Z 4
_cell_length_a 20.9081(3)
_cell_length_b 18.6828(3)
_cell_length_c 18.2982(3)
_cell_measurement_reflns_used 9087
_cell_measurement_temperature 100(2)
_cell_measurement_theta_max 27.83
_cell_measurement_theta_min 2.18
_cell_volume 6594.53(18)
_computing_cell_refinement 'Bruker SAINT'
_computing_data_collection 'Bruker APEX2'
_computing_data_reduction 'Bruker SAINT'
_computing_molecular_graphics 'Bruker SHELXTL'
_computing_publication_material 'Bruker SHELXTL'
_computing_structure_refinement 'SHELXL-2014/7 (Sheldrick, 2014)'
_computing_structure_solution 'SHELXS-97 (Sheldrick, 2008)'
_diffrn_ambient_temperature 100(2)
_diffrn_measured_fraction_theta_full 1.000
_diffrn_measured_fraction_theta_max 1.000
_diffrn_measurement_device_type 'Bruker APEX-II CCD'
_diffrn_measurement_method '\f and \w scans'
_diffrn_radiation_type MoK\a
_diffrn_radiation_wavelength 0.71073
_diffrn_reflns_av_R_equivalents 0.0336
_diffrn_reflns_av_unetI/netI 0.0329
_diffrn_reflns_Laue_measured_fraction_full 1.000
_diffrn_reflns_Laue_measured_fraction_max 1.000
_diffrn_reflns_limit_h_max 27
_diffrn_reflns_limit_h_min -27
_diffrn_reflns_limit_k_max 24
_diffrn_reflns_limit_k_min -17
_diffrn_reflns_limit_l_max 20
_diffrn_reflns_limit_l_min -23
_diffrn_reflns_number 61060
_diffrn_reflns_point_group_measured_fraction_full 1.000
_diffrn_reflns_point_group_measured_fraction_max 1.000
_diffrn_reflns_theta_full 25.242
_diffrn_reflns_theta_max 27.500
_diffrn_reflns_theta_min 1.056
_exptl_absorpt_coefficient_mu 3.193
_exptl_absorpt_correction_T_max 0.762
_exptl_absorpt_correction_T_min 0.629
_exptl_absorpt_correction_type multi-scan
_exptl_crystal_colour orange
_exptl_crystal_density_diffrn 1.460
_exptl_crystal_density_meas 0
_exptl_crystal_description block
_exptl_crystal_F_000 2908
_exptl_crystal_size_max 0.160
_exptl_crystal_size_mid 0.130
_exptl_crystal_size_min 0.090
_refine_diff_density_max 1.426
_refine_diff_density_min -0.932
_refine_diff_density_rms 0.094
_refine_ls_extinction_coef 0.000000(13)
_refine_ls_extinction_expression Fc^*^=kFc[1+0.001xFc^2^\l^3^/sin(2\q)]^-1/4^
_refine_ls_extinction_method 'SHELXL-2014/7 (Sheldrick 2014'
_refine_ls_goodness_of_fit_ref 1.027
_refine_ls_hydrogen_treatment constr
_refine_ls_matrix_type full
_refine_ls_number_parameters 839
_refine_ls_number_reflns 15149
_refine_ls_number_restraints 222
_refine_ls_restrained_S_all 1.020
_refine_ls_R_factor_all 0.0400
_refine_ls_R_factor_gt 0.0262
_refine_ls_shift/su_max 9.884
_refine_ls_shift/su_mean 0.012
_refine_ls_structure_factor_coef Fsqd
_refine_ls_weighting_details 'w=1/[\s^2^(Fo^2^)+(0.0221P)^2^+5.9104P] where P=(Fo^2^+2Fc^2^)/3'
_refine_ls_weighting_scheme calc
_refine_ls_wR_factor_gt 0.0532
_refine_ls_wR_factor_ref 0.0574
_reflns_Friedel_coverage 0.000
_reflns_number_gt 12361
_reflns_number_total 15149
_reflns_threshold_expression 'I > 2\s(I)'
_cod_data_source_file om5b00053_si_002.cif
_cod_data_source_block 7-HfBn3
_cod_original_sg_symbol_H-M 'P 21/c'
_cod_database_code 4087393
_shelx_shelxl_version_number 2014/7
_shelx_space_group_comment
; 
The symmetry employed for this shelxl refinement is uniquely defined 
by the following loop, which should always be used as a source of 
symmetry information in preference to the above space-group names. 
They are only intended as comments. 
;
_shelx_estimated_absorpt_t_min 0.629
_shelx_estimated_absorpt_t_max 0.762

loop_
_space_group_symop_operation_xyz
'x, y, z'
'-x, y+1/2, -z+1/2'
'-x, -y, -z'
'x, -y-1/2, z-1/2'

loop_
_atom_site_label
_atom_site_type_symbol
_atom_site_fract_x
_atom_site_fract_y
_atom_site_fract_z
_atom_site_U_iso_or_equiv
_atom_site_adp_type
_atom_site_occupancy
_atom_site_site_symmetry_order
_atom_site_calc_flag
_atom_site_refinement_flags_posn
_atom_site_refinement_flags_adp
_atom_site_refinement_flags_occupancy
_atom_site_disorder_assembly
_atom_site_disorder_group
Hf1 Hf 0.40860(2) 0.29800(2) 0.19181(2) 0.01766(4) Uani 1 1 d . . . . .
N2 N 0.40809(12) 0.37873(14) 0.09352(13) 0.0228(6) Uani 1 1 d . . . . .
N1 N 0.39047(12) 0.39984(12) 0.22709(13) 0.0176(5) Uani 1 1 d . . . . .
H2 H 0.4415 0.4071 0.2560 0.021 Uiso 1 1 calc R U . . .
C1 C 0.38722(13) 0.46029(15) 0.18092(16) 0.0182(6) Uani 1 1 d . . . . .
C2 C 0.37619(14) 0.52989(16) 0.19951(18) 0.0232(6) Uani 1 1 d . . . . .
H2A H 0.3715 0.5395 0.2482 0.028 Uiso 1 1 calc R U . . .
C3 C 0.37191(16) 0.58652(17) 0.1471(2) 0.0306(8) Uani 1 1 d . . . . .
H3 H 0.3641 0.6337 0.1610 0.037 Uiso 1 1 calc R U . . .
C4 C 0.37869(17) 0.57538(19) 0.0770(2) 0.0342(8) Uani 1 1 d . . . . .
H4 H 0.3750 0.6143 0.0422 0.041 Uiso 1 1 calc R U . . .
C5 C 0.39136(16) 0.50527(18) 0.05650(18) 0.0301(8) Uani 1 1 d . . . . .
C6 C 0.39567(14) 0.44850(16) 0.10844(17) 0.0219(6) Uani 1 1 d . . . . .
C7 C 0.40091(19) 0.4874(2) -0.01363(19) 0.0404(9) Uani 1 1 d . . . . .
H7 H 0.3994 0.5239 -0.0504 0.048 Uiso 1 1 calc R U . . .
C8 C 0.41226(18) 0.4187(2) -0.02887(19) 0.0390(9) Uani 1 1 d . . . . .
H8 H 0.4182 0.4073 -0.0765 0.047 Uiso 1 1 calc R U . . .
C9 C 0.41540(15) 0.36371(19) 0.02563(17) 0.0281(7) Uani 1 1 d . . . . .
C10 C 0.37963(15) 0.41299(14) 0.29964(16) 0.0180(6) Uani 1 1 d . . . . .
C11 C 0.31160(15) 0.41556(15) 0.29631(17) 0.0203(6) Uani 1 1 d . . . . .
C12 C 0.30133(16) 0.42826(15) 0.36600(18) 0.0225(6) Uani 1 1 d . . . . .
H12 H 0.2553 0.4305 0.3641 0.027 Uiso 1 1 calc R U . . .
C13 C 0.35635(17) 0.43767(15) 0.43805(18) 0.0247(7) Uani 1 1 d . . . . .
C14 C 0.42327(16) 0.43365(15) 0.43972(17) 0.0235(7) Uani 1 1 d . . . . .
H14 H 0.4615 0.4390 0.4889 0.028 Uiso 1 1 calc R U . . .
C15 C 0.43578(15) 0.42196(15) 0.37087(17) 0.0206(6) Uani 1 1 d . . . . .
C20 C 0.31545(16) 0.24411(16) 0.10165(17) 0.0241(7) Uani 1 1 d . . . . .
C23 C 0.27402(14) 0.27298(16) 0.02061(16) 0.0203(6) Uani 1 1 d . . . . .
C28 C 0.26042(16) 0.23168(17) -0.04724(17) 0.0264(7) Uani 1 1 d . . . . .
H28 H 0.2767 0.1837 -0.0416 0.032 Uiso 1 1 calc R U . . .
C27 C 0.22413(17) 0.25835(18) -0.12226(18) 0.0307(7) Uani 1 1 d . . . . .
H27 H 0.2150 0.2286 -0.1673 0.037 Uiso 1 1 calc R U . . .
C26 C 0.20116(17) 0.32808(18) -0.13162(18) 0.0327(8) Uani 1 1 d . . . . .
H26 H 0.1772 0.3471 -0.1832 0.039 Uiso 1 1 calc R U . . .
C25 C 0.21316(16) 0.37027(17) -0.06557(19) 0.0294(7) Uani 1 1 d . . . . .
H25 H 0.1967 0.4182 -0.0718 0.035 Uiso 1 1 calc R U . . .
C24 C 0.24900(14) 0.34301(16) 0.00958(17) 0.0216(6) Uani 1 1 d . . . . .
H24 H 0.2567 0.3726 0.0544 0.026 Uiso 1 1 calc R U . . .
C21 C 0.39287(15) 0.25039(15) 0.29825(17) 0.0217(6) Uani 1 1 d . . . . .
C29 C 0.38687(15) 0.17210(16) 0.28147(16) 0.0206(6) Uani 1 1 d . . . . .
C30 C 0.44527(16) 0.12962(16) 0.29358(17) 0.0235(6) Uani 1 1 d . . . . .
H30 H 0.4899 0.1511 0.3146 0.028 Uiso 1 1 calc R U . . .
C31 C 0.43990(17) 0.05707(17) 0.27575(19) 0.0299(7) Uani 1 1 d . . . . .
H31 H 0.4806 0.0297 0.2850 0.036 Uiso 1 1 calc R U . . .
C32 C 0.37559(19) 0.02451(18) 0.2446(2) 0.0330(8) Uani 1 1 d . . . . .
H32 H 0.3717 -0.0250 0.2319 0.040 Uiso 1 1 calc R U . . .
C33 C 0.31682(17) 0.06519(17) 0.23233(19) 0.0309(8) Uani 1 1 d . . . . .
H33 H 0.2724 0.0433 0.2114 0.037 Uiso 1 1 calc R U . . .
C34 C 0.32257(16) 0.13744(17) 0.25034(18) 0.0267(7) Uani 1 1 d . . . . .
H34 H 0.2817 0.1643 0.2413 0.032 Uiso 1 1 calc R U . . .
C22 C 0.52324(15) 0.27877(17) 0.22695(18) 0.0252(7) Uani 1 1 d . . . . .
C35 C 0.55661(14) 0.24786(16) 0.17519(16) 0.0194(6) Uani 1 1 d . . . . .
C36 C 0.59166(15) 0.29093(17) 0.14045(17) 0.0265(7) Uani 1 1 d . . . . .
H36 H 0.5957 0.3408 0.1513 0.032 Uiso 1 1 calc R U . . .
C37 C 0.62083(16) 0.2622(2) 0.09024(19) 0.0348(8) Uani 1 1 d . . . . .
H37 H 0.6438 0.2927 0.0666 0.042 Uiso 1 1 calc R U . . .
C38 C 0.61671(17) 0.1903(2) 0.0747(2) 0.0374(9) Uani 1 1 d . . . . .
H38 H 0.6366 0.1709 0.0403 0.045 Uiso 1 1 calc R U . . .
C39 C 0.58334(17) 0.14604(19) 0.1095(2) 0.0352(8) Uani 1 1 d . . . . .
H39 H 0.5809 0.0960 0.0996 0.042 Uiso 1 1 calc R U . . .
C40 C 0.55361(15) 0.17463(17) 0.15882(18) 0.0254(7) Uani 1 1 d . . . . .
H40 H 0.5306 0.1437 0.1820 0.031 Uiso 1 1 calc R U . . .
C16 C 0.42607(16) 0.2884(2) 0.00676(18) 0.0350(8) Uani 1 1 d . . . . .
H16A H 0.4229 0.2567 0.0479 0.053 Uiso 1 1 calc R U . . .
H16B H 0.4720 0.2835 0.0046 0.053 Uiso 1 1 calc R U . . .
H16C H 0.3904 0.2752 -0.0447 0.053 Uiso 1 1 calc R U . . .
C17 C 0.25046(15) 0.40350(17) 0.21979(18) 0.0256(7) Uani 1 1 d . . . . .
H17A H 0.2074 0.4100 0.2285 0.038 Uiso 1 1 calc R U . . .
H17B H 0.2522 0.3547 0.2009 0.038 Uiso 1 1 calc R U . . .
H17C H 0.2519 0.4379 0.1801 0.038 Uiso 1 1 calc R U . . .
C18 C 0.50932(16) 0.41851(18) 0.37564(18) 0.0296(7) Uani 1 1 d . . . . .
H18A H 0.5193 0.3700 0.3627 0.044 Uiso 1 1 calc R U . . .
H18B H 0.5413 0.4308 0.4294 0.044 Uiso 1 1 calc R U . . .
H18C H 0.5152 0.4525 0.3379 0.044 Uiso 1 1 calc R U . . .
C19 C 0.3435(2) 0.45298(19) 0.5126(2) 0.0361(8) Uani 1 1 d . . . . .
H19A H 0.3502 0.5042 0.5249 0.054 Uiso 1 1 calc R U . . .
H19B H 0.3762 0.4253 0.5567 0.054 Uiso 1 1 calc R U . . .
H19C H 0.2960 0.4394 0.5043 0.054 Uiso 1 1 calc R U . . .
HfA Hf 0.10031(2) 0.71457(2) 0.32071(2) 0.01803(4) Uani 1 1 d . . . . .
N2A N 0.08885(12) 0.63008(15) 0.40800(14) 0.0265(6) Uani 1 1 d . . . . .
N1A N 0.09698(12) 0.61335(12) 0.26965(14) 0.0195(5) Uani 1 1 d . . . . .
C1A C 0.09756(15) 0.55078(16) 0.31150(18) 0.0244(7) Uani 1 1 d . . . . .
C2A C 0.10214(16) 0.48171(17) 0.2869(2) 0.0330(8) Uani 1 1 d . . . . .
H2A2 H 0.1039 0.4736 0.2365 0.040 Uiso 1 1 calc R U . . .
C3A C 0.10422(18) 0.4229(2) 0.3366(3) 0.0450(10) Uani 1 1 d . . . . .
H3A H 0.1084 0.3759 0.3193 0.054 Uiso 1 1 calc R U . . .
C4A C 0.1004(2) 0.4319(2) 0.4083(3) 0.0543(12) Uani 1 1 d . . . . .
H4A H 0.1021 0.3916 0.4406 0.065 Uiso 1 1 calc R U . . .
C5A C 0.09373(18) 0.5018(2) 0.4349(2) 0.0439(10) Uani 1 1 d . . . . .
C6A C 0.09332(15) 0.56045(18) 0.38636(19) 0.0291(7) Uani 1 1 d . . . . .
C7A C 0.0880(2) 0.5183(3) 0.5076(2) 0.0579(13) Uani 1 1 d . . . . .
H7A H 0.0873 0.4807 0.5423 0.070 Uiso 1 1 calc R U . . .
C8A C 0.0834(2) 0.5867(3) 0.5281(2) 0.0539(12) Uani 1 1 d . . . . .
H8A H 0.0792 0.5969 0.5769 0.065 Uiso 1 1 calc R U . . .
C9A C 0.08473(16) 0.6436(2) 0.47770(19) 0.0359(9) Uani 1 1 d . . . . .
C10A C 0.10155(15) 0.60182(15) 0.19333(17) 0.0207(6) Uani 1 1 d . . . . .
C11A C 0.04079(16) 0.59918(16) 0.12519(18) 0.0258(7) Uani 1 1 d . . . . .
C12A C 0.04682(18) 0.58699(17) 0.05311(19) 0.0314(8) Uani 1 1 d . . . . .
H12A H 0.0058 0.5847 0.0064 0.038 Uiso 1 1 calc R U . . .
C13A C 0.1102(2) 0.57814(16) 0.0468(2) 0.0331(8) Uani 1 1 d . . . . .
C14A C 0.16970(18) 0.58148(16) 0.1159(2) 0.0298(7) Uani 1 1 d . . . . .
H14A H 0.2136 0.5755 0.1127 0.036 Uiso 1 1 calc R U . . .
C15A C 0.16678(16) 0.59338(15) 0.18970(19) 0.0241(7) Uani 1 1 d . . . . .
C16A C -0.00234(15) 0.76746(17) 0.29796(18) 0.0258(7) Uani 1 1 d . . . . .
H16E H 0.0080 0.8186 0.3117 0.031 Uiso 1 1 calc R U . . .
H16D H -0.0285 0.7657 0.2399 0.031 Uiso 1 1 calc R U . . .
C17A C -0.05196(15) 0.74536(17) 0.33419(17) 0.0250(7) Uani 1 1 d . . . . .
C18A C -0.07494(17) 0.7929(2) 0.37736(19) 0.0366(8) Uani 1 1 d . . . . .
H18E H -0.0605 0.8414 0.3818 0.044 Uiso 1 1 calc R U . . .
C19A C -0.1188(2) 0.7705(3) 0.4144(2) 0.0545(12) Uani 1 1 d . . . . .
H19E H -0.1336 0.8037 0.4441 0.065 Uiso 1 1 calc R U . . .
C20A C -0.1406(2) 0.7008(3) 0.4078(3) 0.0613(14) Uani 1 1 d . . . . .
H20A H -0.1698 0.6853 0.4335 0.074 Uiso 1 1 calc R U . . .
C21A C -0.12006(18) 0.6534(2) 0.3638(2) 0.0498(11) Uani 1 1 d . . . . .
H21A H -0.1365 0.6055 0.3575 0.060 Uiso 1 1 calc R U . . .
C22A C -0.07580(16) 0.67498(19) 0.32867(19) 0.0313(8) Uani 1 1 d . . . . .
H22A H -0.0610 0.6410 0.2998 0.038 Uiso 1 1 calc R U . . .
C23A C 0.11865(16) 0.76441(16) 0.21823(17) 0.0227(6) Uani 1 1 d . U . . .
H23C H 0.1592 0.7421 0.2119 0.027 Uiso 1 1 calc R U . A 1
H23D H 0.0775 0.7580 0.1684 0.027 Uiso 1 1 calc R U . A 1
C24A C 0.1314(6) 0.8401(8) 0.2373(13) 0.0194(19) Uani 0.758(18) 1 d . U P B 1
C25A C 0.1989(6) 0.8683(6) 0.2773(10) 0.028(2) Uani 0.758(18) 1 d . U P B 1
H25A H 0.2379 0.8375 0.2915 0.033 Uiso 0.758(18) 1 calc R U P B 1
C26A C 0.2085(5) 0.9410(5) 0.2961(4) 0.0390(19) Uani 0.758(18) 1 d . U P B 1
H26A H 0.2540 0.9592 0.3232 0.047 Uiso 0.758(18) 1 calc R U P B 1
C27A C 0.1526(6) 0.9864(4) 0.2758(4) 0.041(2) Uani 0.758(18) 1 d . U P B 1
H27A H 0.1596 1.0357 0.2893 0.049 Uiso 0.758(18) 1 calc R U P B 1
C28A C 0.0864(5) 0.9606(3) 0.2361(4) 0.0359(17) Uani 0.758(18) 1 d . U P B 1
H28A H 0.0478 0.9920 0.2212 0.043 Uiso 0.758(18) 1 calc R U P B 1
C29A C 0.0768(4) 0.8885(4) 0.2180(5) 0.0260(14) Uani 0.758(18) 1 d . U P B 1
H29A H 0.0309 0.8712 0.1913 0.031 Uiso 0.758(18) 1 calc R U P B 1
C24B C 0.144(2) 0.844(2) 0.243(4) 0.019(5) Uani 0.242(18) 1 d . U P B 2
C25B C 0.2111(19) 0.856(2) 0.273(3) 0.022(4) Uani 0.242(18) 1 d . U P B 2
H25B H 0.2423 0.8179 0.2772 0.026 Uiso 0.242(18) 1 calc R U P B 2
C26B C 0.2362(14) 0.9231(12) 0.2998(14) 0.029(4) Uani 0.242(18) 1 d . U P B 2
H26B H 0.2849 0.9309 0.3216 0.035 Uiso 0.242(18) 1 calc R U P B 2
C27B C 0.1899(17) 0.9821(13) 0.2950(16) 0.036(5) Uani 0.242(18) 1 d . U P B 2
H27B H 0.2065 1.0291 0.3118 0.044 Uiso 0.242(18) 1 calc R U P B 2
C28B C 0.1223(17) 0.9664(10) 0.2656(19) 0.031(4) Uani 0.242(18) 1 d . U P B 2
H28B H 0.0906 1.0042 0.2611 0.037 Uiso 0.242(18) 1 calc R U P B 2
C29B C 0.0962(13) 0.9008(12) 0.2418(16) 0.027(4) Uani 0.242(18) 1 d . U P B 2
H29B H 0.0479 0.8917 0.2248 0.032 Uiso 0.242(18) 1 calc R U P B 2
C30A C 0.20224(15) 0.74728(16) 0.41414(16) 0.0223(6) Uani 1 1 d . . . . .
H30C H 0.2367 0.7413 0.3897 0.027 Uiso 1 1 calc R U . . .
H30D H 0.1985 0.7994 0.4212 0.027 Uiso 1 1 calc R U . . .
C31A C 0.23565(14) 0.71758(16) 0.49548(17) 0.0204(6) Uani 1 1 d . . . . .
C32A C 0.25123(14) 0.64441(16) 0.50835(17) 0.0228(6) Uani 1 1 d . . . . .
H32A H 0.2424 0.6135 0.4643 0.027 Uiso 1 1 calc R U . . .
C33A C 0.27925(16) 0.61671(17) 0.58440(18) 0.0270(7) Uani 1 1 d . . . . .
H33A H 0.2890 0.5670 0.5919 0.032 Uiso 1 1 calc R U . . .
C34A C 0.29313(17) 0.66043(18) 0.64925(18) 0.0295(7) Uani 1 1 d . . . . .
H34A H 0.3123 0.6410 0.7012 0.035 Uiso 1 1 calc R U . . .
C35A C 0.27902(16) 0.73267(18) 0.63815(18) 0.0285(7) Uani 1 1 d . . . . .
H35A H 0.2886 0.7633 0.6826 0.034 Uiso 1 1 calc R U . . .
C36A C 0.25102(15) 0.76038(16) 0.56252(17) 0.0247(7) Uani 1 1 d . . . . .
H36A H 0.2419 0.8103 0.5559 0.030 Uiso 1 1 calc R U . . .
C37A C 0.07981(17) 0.7182(2) 0.50195(18) 0.0403(9) Uani 1 1 d . . . . .
H37D H 0.0860 0.7512 0.4635 0.060 Uiso 1 1 calc R U . . .
H37E H 0.1160 0.7269 0.5544 0.060 Uiso 1 1 calc R U . . .
H37F H 0.0342 0.7260 0.5040 0.060 Uiso 1 1 calc R U . . .
C38A C -0.02906(16) 0.61014(19) 0.1286(2) 0.0345(8) Uani 1 1 d . . . . .
H38D H -0.0652 0.6038 0.0756 0.052 Uiso 1 1 calc R U . . .
H38E H -0.0319 0.6586 0.1476 0.052 Uiso 1 1 calc R U . . .
H38F H -0.0358 0.5751 0.1649 0.052 Uiso 1 1 calc R U . . .
C39A C 0.23205(16) 0.59852(17) 0.2630(2) 0.0302(7) Uani 1 1 d . . . . .
H39D H 0.2379 0.6477 0.2831 0.045 Uiso 1 1 calc R U . . .
H39E H 0.2719 0.5852 0.2502 0.045 Uiso 1 1 calc R U . . .
H39F H 0.2290 0.5660 0.3035 0.045 Uiso 1 1 calc R U . . .
C40A C 0.1152(2) 0.5662(2) -0.0322(2) 0.0515(11) Uani 1 1 d . . . . .
H40D H 0.1107 0.6122 -0.0596 0.077 Uiso 1 1 calc R U . . .
H40E H 0.0780 0.5340 -0.0643 0.077 Uiso 1 1 calc R U . . .
H40F H 0.1602 0.5448 -0.0240 0.077 Uiso 1 1 calc R U . . .

loop_
_atom_site_aniso_label
_atom_site_aniso_U_11
_atom_site_aniso_U_22
_atom_site_aniso_U_33
_atom_site_aniso_U_23
_atom_site_aniso_U_13
_atom_site_aniso_U_12
Hf1 0.01797(6) 0.02233(7) 0.01262(6) -0.00039(5) 0.00583(5) 0.00543(5)
N2 0.0165(12) 0.0376(15) 0.0146(12) -0.0014(11) 0.0064(10) -0.0021(11)
N1 0.0167(11) 0.0189(12) 0.0174(12) 0.0010(10) 0.0068(10) 0.0023(9)
C1 0.0113(12) 0.0233(15) 0.0190(14) 0.0063(12) 0.0046(11) 0.0009(11)
C2 0.0173(14) 0.0249(16) 0.0275(16) 0.0037(13) 0.0085(13) 0.0009(12)
C3 0.0241(16) 0.0248(17) 0.0363(18) 0.0103(14) 0.0044(14) 0.0004(13)
C4 0.0330(18) 0.0338(19) 0.0295(18) 0.0139(15) 0.0050(15) -0.0060(15)
C5 0.0259(16) 0.040(2) 0.0200(15) 0.0091(14) 0.0038(13) -0.0069(14)
C6 0.0156(14) 0.0295(17) 0.0170(14) 0.0041(12) 0.0023(12) -0.0020(12)
C7 0.043(2) 0.057(3) 0.0196(16) 0.0086(16) 0.0107(16) -0.0165(18)
C8 0.038(2) 0.066(3) 0.0163(16) -0.0008(16) 0.0143(15) -0.0129(18)
C9 0.0172(14) 0.053(2) 0.0151(14) -0.0043(14) 0.0072(12) -0.0036(14)
C10 0.0257(15) 0.0120(13) 0.0194(14) -0.0005(11) 0.0121(12) 0.0010(11)
C11 0.0259(15) 0.0144(14) 0.0246(15) -0.0002(11) 0.0141(13) 0.0023(11)
C12 0.0278(16) 0.0156(14) 0.0309(16) -0.0024(12) 0.0188(14) -0.0017(12)
C13 0.0389(18) 0.0163(15) 0.0266(16) -0.0060(12) 0.0213(15) -0.0070(13)
C14 0.0333(17) 0.0187(15) 0.0176(14) -0.0046(12) 0.0088(13) -0.0069(13)
C15 0.0271(15) 0.0155(14) 0.0205(14) 0.0000(11) 0.0106(13) -0.0018(11)
C20 0.0286(16) 0.0239(16) 0.0162(14) 0.0013(12) 0.0045(13) 0.0004(13)
C23 0.0174(14) 0.0238(15) 0.0185(14) -0.0007(12) 0.0054(12) -0.0022(11)
C28 0.0314(17) 0.0226(16) 0.0217(15) -0.0020(12) 0.0063(13) 0.0004(13)
C27 0.0329(18) 0.0354(19) 0.0204(15) -0.0044(14) 0.0065(14) -0.0031(14)
C26 0.0313(18) 0.039(2) 0.0190(15) 0.0058(14) 0.0005(14) 0.0021(15)
C25 0.0245(16) 0.0269(17) 0.0306(17) 0.0058(14) 0.0039(14) 0.0059(13)
C24 0.0203(15) 0.0237(16) 0.0200(14) -0.0038(12) 0.0068(12) -0.0012(12)
C21 0.0288(16) 0.0182(15) 0.0208(15) 0.0041(12) 0.0126(13) 0.0034(12)
C29 0.0257(15) 0.0246(16) 0.0122(13) 0.0048(11) 0.0081(12) 0.0022(12)
C30 0.0245(15) 0.0246(16) 0.0204(15) 0.0019(12) 0.0077(13) 0.0008(12)
C31 0.0314(17) 0.0256(17) 0.0338(18) 0.0004(14) 0.0140(15) 0.0065(13)
C32 0.044(2) 0.0217(17) 0.0330(18) -0.0003(14) 0.0143(16) -0.0019(14)
C33 0.0288(17) 0.0320(18) 0.0288(17) 0.0064(14) 0.0077(14) -0.0088(14)
C34 0.0224(15) 0.0304(18) 0.0284(16) 0.0094(14) 0.0112(13) 0.0032(13)
C22 0.0181(14) 0.0351(18) 0.0234(15) -0.0026(13) 0.0091(12) 0.0057(13)
C35 0.0135(13) 0.0261(16) 0.0157(13) 0.0001(12) 0.0026(11) 0.0031(11)
C36 0.0226(15) 0.0320(18) 0.0226(15) 0.0041(13) 0.0064(13) -0.0007(13)
C37 0.0211(16) 0.060(2) 0.0234(16) 0.0101(16) 0.0087(14) 0.0012(15)
C38 0.0245(17) 0.063(3) 0.0254(17) -0.0054(17) 0.0107(14) 0.0092(17)
C39 0.0292(17) 0.038(2) 0.0329(18) -0.0073(15) 0.0062(15) 0.0080(15)
C40 0.0207(15) 0.0276(17) 0.0259(16) 0.0003(13) 0.0068(13) 0.0033(12)
C16 0.0230(16) 0.064(3) 0.0186(15) -0.0101(16) 0.0083(13) 0.0040(16)
C17 0.0237(15) 0.0283(17) 0.0275(16) -0.0001(13) 0.0131(14) 0.0036(13)
C18 0.0279(17) 0.0379(19) 0.0206(15) -0.0039(14) 0.0066(13) -0.0047(14)
C19 0.052(2) 0.0350(19) 0.0330(18) -0.0151(15) 0.0296(17) -0.0144(16)
HfA 0.01776(6) 0.02395(7) 0.01360(6) 0.00292(5) 0.00740(5) 0.00318(5)
N2A 0.0169(12) 0.0445(17) 0.0176(12) 0.0104(12) 0.0062(10) 0.0003(11)
N1A 0.0191(12) 0.0196(12) 0.0214(12) 0.0056(10) 0.0094(10) 0.0019(10)
C1A 0.0157(14) 0.0247(16) 0.0294(17) 0.0106(13) 0.0049(13) 0.0001(12)
C2A 0.0197(15) 0.0249(17) 0.053(2) 0.0091(15) 0.0117(15) -0.0007(13)
C3A 0.0279(18) 0.031(2) 0.070(3) 0.0190(19) 0.0124(19) -0.0013(15)
C4A 0.038(2) 0.046(2) 0.069(3) 0.040(2) 0.010(2) -0.0060(18)
C5A 0.0290(19) 0.049(2) 0.047(2) 0.0275(19) 0.0071(17) -0.0068(16)
C6A 0.0149(14) 0.039(2) 0.0309(17) 0.0160(15) 0.0064(13) -0.0013(13)
C7A 0.045(2) 0.084(4) 0.043(2) 0.039(2) 0.015(2) -0.012(2)
C8A 0.041(2) 0.096(4) 0.0264(19) 0.025(2) 0.0139(17) -0.009(2)
C9A 0.0196(16) 0.068(3) 0.0201(16) 0.0086(16) 0.0083(13) -0.0033(16)
C10A 0.0273(15) 0.0134(14) 0.0245(15) 0.0003(12) 0.0133(13) 0.0002(11)
C11A 0.0319(17) 0.0187(15) 0.0279(16) -0.0012(13) 0.0128(14) -0.0036(13)
C12A 0.042(2) 0.0237(17) 0.0263(17) -0.0036(13) 0.0104(15) -0.0056(14)
C13A 0.059(2) 0.0157(16) 0.0348(19) -0.0060(14) 0.0291(18) -0.0012(15)
C14A 0.043(2) 0.0148(15) 0.044(2) -0.0017(14) 0.0300(17) 0.0009(13)
C15A 0.0313(16) 0.0130(14) 0.0334(17) 0.0015(12) 0.0182(14) 0.0022(12)
C16A 0.0228(15) 0.0294(17) 0.0262(16) 0.0033(13) 0.0107(13) 0.0050(13)
C17A 0.0170(14) 0.0377(19) 0.0171(14) 0.0017(13) 0.0030(12) 0.0026(13)
C18A 0.0257(17) 0.052(2) 0.0291(17) -0.0086(16) 0.0076(14) 0.0102(16)
C19A 0.030(2) 0.107(4) 0.030(2) 0.005(2) 0.0151(17) 0.028(2)
C20A 0.0242(19) 0.118(4) 0.045(2) 0.041(3) 0.0165(18) 0.017(2)
C21A 0.0205(17) 0.066(3) 0.053(2) 0.032(2) 0.0033(17) -0.0001(17)
C22A 0.0198(15) 0.040(2) 0.0258(16) 0.0065(15) -0.0002(13) 0.0018(14)
C23A 0.0285(16) 0.0235(15) 0.0205(15) 0.0029(12) 0.0141(13) 0.0015(12)
C24A 0.024(4) 0.025(3) 0.015(4) 0.004(3) 0.014(4) -0.003(3)
C25A 0.031(4) 0.029(5) 0.026(4) 0.008(4) 0.014(3) -0.002(3)
C26A 0.046(4) 0.037(4) 0.032(3) 0.004(3) 0.013(4) -0.012(4)
C27A 0.067(7) 0.020(3) 0.036(4) -0.003(2) 0.022(5) -0.012(3)
C28A 0.050(4) 0.028(3) 0.040(4) 0.005(2) 0.029(3) 0.009(3)
C29A 0.033(3) 0.022(3) 0.026(4) 0.002(2) 0.016(3) 0.001(2)
C24B 0.033(10) 0.011(7) 0.016(10) 0.004(7) 0.013(11) 0.007(7)
C25B 0.032(9) 0.018(8) 0.024(8) -0.001(8) 0.021(9) 0.001(6)
C26B 0.044(9) 0.022(9) 0.030(8) 0.000(6) 0.024(9) -0.007(7)
C27B 0.059(11) 0.020(8) 0.045(11) -0.021(8) 0.037(10) -0.011(8)
C28B 0.047(10) 0.015(7) 0.055(11) -0.008(8) 0.046(9) 0.001(7)
C29B 0.036(9) 0.017(7) 0.039(12) 0.009(7) 0.028(8) -0.001(6)
C30A 0.0229(15) 0.0266(16) 0.0200(15) 0.0005(12) 0.0110(12) 0.0007(12)
C31A 0.0135(13) 0.0265(16) 0.0213(14) -0.0012(12) 0.0069(11) -0.0012(11)
C32A 0.0190(14) 0.0276(17) 0.0223(15) -0.0061(12) 0.0086(12) 0.0012(12)
C33A 0.0286(16) 0.0251(16) 0.0258(16) 0.0014(13) 0.0089(14) 0.0065(13)
C34A 0.0314(17) 0.0364(19) 0.0182(15) 0.0042(13) 0.0068(14) 0.0073(14)
C35A 0.0317(17) 0.0336(18) 0.0179(15) -0.0065(13) 0.0071(13) 0.0011(14)
C36A 0.0256(16) 0.0222(16) 0.0242(15) -0.0035(13) 0.0073(13) 0.0014(12)
C37A 0.0236(16) 0.084(3) 0.0145(15) -0.0005(17) 0.0083(13) 0.0014(18)
C38A 0.0251(17) 0.041(2) 0.0314(18) -0.0029(15) 0.0042(15) -0.0030(14)
C39A 0.0243(16) 0.0294(18) 0.0413(19) 0.0016(15) 0.0174(15) 0.0048(13)
C40A 0.089(3) 0.036(2) 0.044(2) -0.0132(18) 0.041(2) -0.007(2)

loop_
_atom_type_symbol
_atom_type_description
_atom_type_scat_dispersion_real
_atom_type_scat_dispersion_imag
_atom_type_scat_source
C C 0.0033 0.0016 'International Tables Vol C Tables 4.2.6.8 and 6.1.1.4'
H H 0.0000 0.0000 'International Tables Vol C Tables 4.2.6.8 and 6.1.1.4'
N N 0.0061 0.0033 'International Tables Vol C Tables 4.2.6.8 and 6.1.1.4'
Hf Hf -0.5830 6.1852 'International Tables Vol C Tables 4.2.6.8 and 6.1.1.4'

loop_
_geom_angle_atom_site_label_1
_geom_angle_atom_site_label_2
_geom_angle_atom_site_label_3
_geom_angle
N1 Hf1 C20 115.19(10)
N1 Hf1 C22 110.85(10)
C20 Hf1 C22 131.44(11)
N1 Hf1 C21 89.33(10)
C20 Hf1 C21 94.75(11)
C22 Hf1 C21 100.48(11)
N1 Hf1 N2 72.76(9)
C20 Hf1 N2 88.79(9)
C22 Hf1 N2 90.63(10)
C21 Hf1 N2 161.45(10)
C9 N2 C6 118.7(3)
C9 N2 Hf1 127.5(2)
C6 N2 Hf1 113.73(18)
C1 N1 C10 115.4(2)
C1 N1 Hf1 121.45(18)
C10 N1 Hf1 123.19(17)
C1 N1 H2 90.2
C10 N1 H2 90.2
Hf1 N1 H2 90.2
C2 C1 N1 125.8(3)
C2 C1 C6 117.8(3)
N1 C1 C6 116.4(3)
C1 C2 C3 120.7(3)
C1 C2 H2A 119.6
C3 C2 H2A 119.6
C4 C3 C2 121.7(3)
C4 C3 H3 119.2
C2 C3 H3 119.2
C3 C4 C5 119.4(3)
C3 C4 H4 120.3
C5 C4 H4 120.3
C6 C5 C7 116.2(3)
C6 C5 C4 119.3(3)
C7 C5 C4 124.5(3)
N2 C6 C5 123.3(3)
N2 C6 C1 115.6(3)
C5 C6 C1 121.1(3)
C8 C7 C5 120.6(3)
C8 C7 H7 119.7
C5 C7 H7 119.7
C7 C8 C9 120.5(3)
C7 C8 H8 119.8
C9 C8 H8 119.8
N2 C9 C8 120.7(3)
N2 C9 C16 119.7(3)
C8 C9 C16 119.6(3)
C15 C10 C11 120.9(3)
C15 C10 N1 120.4(3)
C11 C10 N1 118.7(2)
C12 C11 C10 118.6(3)
C12 C11 C17 120.1(3)
C10 C11 C17 121.3(3)
C13 C12 C11 121.9(3)
C13 C12 H12 119.1
C11 C12 H12 119.1
C12 C13 C14 118.2(3)
C12 C13 C19 120.7(3)
C14 C13 C19 121.1(3)
C13 C14 C15 121.7(3)
C13 C14 H14 119.2
C15 C14 H14 119.2
C10 C15 C14 118.7(3)
C10 C15 C18 121.6(3)
C14 C15 C18 119.7(3)
C23 C20 Hf1 124.8(2)
C24 C23 C28 117.0(3)
C24 C23 C20 121.5(3)
C28 C23 C20 121.5(3)
C27 C28 C23 122.1(3)
C27 C28 H28 119.0
C23 C28 H28 119.0
C26 C27 C28 119.8(3)
C26 C27 H27 120.1
C28 C27 H27 120.1
C27 C26 C25 119.6(3)
C27 C26 H26 120.2
C25 C26 H26 120.2
C26 C25 C24 120.3(3)
C26 C25 H25 119.8
C24 C25 H25 119.8
C25 C24 C23 121.2(3)
C25 C24 H24 119.4
C23 C24 H24 119.4
C29 C21 Hf1 103.63(18)
C34 C29 C30 116.4(3)
C34 C29 C21 122.0(3)
C30 C29 C21 121.7(3)
C31 C30 C29 122.0(3)
C31 C30 H30 119.0
C29 C30 H30 119.0
C32 C31 C30 120.3(3)
C32 C31 H31 119.9
C30 C31 H31 119.9
C31 C32 C33 119.1(3)
C31 C32 H32 120.5
C33 C32 H32 120.5
C34 C33 C32 120.4(3)
C34 C33 H33 119.8
C32 C33 H33 119.8
C33 C34 C29 122.0(3)
C33 C34 H34 119.0
C29 C34 H34 119.0
C35 C22 Hf1 125.85(19)
C36 C35 C40 117.1(3)
C36 C35 C22 121.5(3)
C40 C35 C22 121.5(3)
C37 C36 C35 121.3(3)
C37 C36 H36 119.4
C35 C36 H36 119.4
C38 C37 C36 120.5(3)
C38 C37 H37 119.8
C36 C37 H37 119.8
C37 C38 C39 119.5(3)
C37 C38 H38 120.2
C39 C38 H38 120.2
C40 C39 C38 120.1(3)
C40 C39 H39 119.9
C38 C39 H39 119.9
C39 C40 C35 121.5(3)
C39 C40 H40 119.2
C35 C40 H40 119.2
C9 C16 H16A 109.5
C9 C16 H16B 109.5
H16A C16 H16B 109.5
C9 C16 H16C 109.5
H16A C16 H16C 109.5
H16B C16 H16C 109.5
C11 C17 H17A 109.5
C11 C17 H17B 109.5
H17A C17 H17B 109.5
C11 C17 H17C 109.5
H17A C17 H17C 109.5
H17B C17 H17C 109.5
C15 C18 H18A 109.5
C15 C18 H18B 109.5
H18A C18 H18B 109.5
C15 C18 H18C 109.5
H18A C18 H18C 109.5
H18B C18 H18C 109.5
C13 C19 H19A 109.5
C13 C19 H19B 109.5
H19A C19 H19B 109.5
C13 C19 H19C 109.5
H19A C19 H19C 109.5
H19B C19 H19C 109.5
N1A HfA C30A 116.34(10)
N1A HfA C16A 116.60(10)
C30A HfA C16A 125.41(11)
N1A HfA C23A 89.37(10)
C30A HfA C23A 96.03(11)
C16A HfA C23A 96.93(11)
N1A HfA N2A 72.50(9)
C30A HfA N2A 88.90(10)
C16A HfA N2A 94.68(10)
C23A HfA N2A 161.47(10)
C9A N2A C6A 119.4(3)
C9A N2A HfA 126.2(2)
C6A N2A HfA 114.1(2)
C1A N1A C10A 114.4(2)
C1A N1A HfA 121.3(2)
C10A N1A HfA 123.97(18)
C2A C1A N1A 126.2(3)
C2A C1A C6A 118.1(3)
N1A C1A C6A 115.7(3)
C1A C2A C3A 120.2(4)
C1A C2A H2A2 119.9
C3A C2A H2A2 119.9
C4A C3A C2A 121.8(4)
C4A C3A H3A 119.1
C2A C3A H3A 119.1
C3A C4A C5A 119.8(3)
C3A C4A H4A 120.1
C5A C4A H4A 120.1
C6A C5A C7A 116.2(4)
C6A C5A C4A 118.5(4)
C7A C5A C4A 125.4(4)
N2A C6A C5A 122.7(3)
N2A C6A C1A 115.8(3)
C5A C6A C1A 121.5(3)
C8A C7A C5A 120.6(4)
C8A C7A H7A 119.7
C5A C7A H7A 119.7
C7A C8A C9A 120.8(4)
C7A C8A H8A 119.6
C9A C8A H8A 119.6
N2A C9A C8A 120.3(4)
N2A C9A C37A 120.2(3)
C8A C9A C37A 119.5(3)
C11A C10A C15A 121.4(3)
C11A C10A N1A 119.3(3)
C15A C10A N1A 119.3(3)
C12A C11A C10A 117.9(3)
C12A C11A C38A 120.5(3)
C10A C11A C38A 121.5(3)
C13A C12A C11A 122.6(3)
C13A C12A H12A 118.7
C11A C12A H12A 118.7
C12A C13A C14A 117.9(3)
C12A C13A C40A 121.4(3)
C14A C13A C40A 120.7(3)
C13A C14A C15A 122.0(3)
C13A C14A H14A 119.0
C15A C14A H14A 119.0
C14A C15A C10A 118.2(3)
C14A C15A C39A 120.7(3)
C10A C15A C39A 121.1(3)
C17A C16A HfA 125.0(2)
C17A C16A H16E 106.1
HfA C16A H16E 106.1
C17A C16A H16D 106.1
HfA C16A H16D 106.1
H16E C16A H16D 106.3
C18A C17A C22A 116.8(3)
C18A C17A C16A 121.9(3)
C22A C17A C16A 121.3(3)
C17A C18A C19A 121.3(4)
C17A C18A H18E 119.3
C19A C18A H18E 119.3
C20A C19A C18A 119.9(4)
C20A C19A H19E 120.1
C18A C19A H19E 120.1
C19A C20A C21A 119.8(4)
C19A C20A H20A 120.1
C21A C20A H20A 120.1
C20A C21A C22A 120.3(4)
C20A C21A H21A 119.8
C22A C21A H21A 119.8
C21A C22A C17A 121.9(4)
C21A C22A H22A 119.1
C17A C22A H22A 119.1
C24A C23A HfA 106.0(10)
C24B C23A HfA 107(3)
C24A C23A H23C 110.5
HfA C23A H23C 110.5
C24A C23A H23D 110.5
HfA C23A H23D 110.5
H23C C23A H23D 108.7
C29A C24A C25A 116.5(11)
C29A C24A C23A 120.9(7)
C25A C24A C23A 122.5(11)
C26A C25A C24A 120.6(9)
C26A C25A H25A 119.7
C24A C25A H25A 119.7
C27A C26A C25A 120.5(7)
C27A C26A H26A 119.8
C25A C26A H26A 119.8
C26A C27A C28A 120.2(6)
C26A C27A H27A 119.9
C28A C27A H27A 119.9
C27A C28A C29A 119.4(6)
C27A C28A H28A 120.3
C29A C28A H28A 120.3
C28A C29A C24A 122.9(7)
C28A C29A H29A 118.6
C24A C29A H29A 118.6
C25B C24B C29B 121(3)
C25B C24B C23A 118(3)
C29B C24B C23A 121(3)
C24B C25B C26B 120(3)
C24B C25B H25B 119.9
C26B C25B H25B 119.9
C25B C26B C27B 121(2)
C25B C26B H26B 119.4
C27B C26B H26B 119.4
C28B C27B C26B 115.8(18)
C28B C27B H27B 122.1
C26B C27B H27B 122.1
C27B C28B C29B 124(2)
C27B C28B H28B 117.8
C29B C28B H28B 117.8
C28B C29B C24B 118(2)
C28B C29B H29B 121.2
C24B C29B H29B 121.2
C31A C30A HfA 127.1(2)
C31A C30A H30C 105.5
HfA C30A H30C 105.5
C31A C30A H30D 105.5
HfA C30A H30D 105.5
H30C C30A H30D 106.1
C36A C31A C32A 116.8(3)
C36A C31A C30A 121.8(3)
C32A C31A C30A 121.4(3)
C33A C32A C31A 120.9(3)
C33A C32A H32A 119.6
C31A C32A H32A 119.6
C34A C33A C32A 120.7(3)
C34A C33A H33A 119.6
C32A C33A H33A 119.6
C33A C34A C35A 119.5(3)
C33A C34A H34A 120.3
C35A C34A H34A 120.3
C36A C35A C34A 119.9(3)
C36A C35A H35A 120.0
C34A C35A H35A 120.0
C35A C36A C31A 122.2(3)
C35A C36A H36A 118.9
C31A C36A H36A 118.9
C9A C37A H37D 109.5
C9A C37A H37E 109.5
H37D C37A H37E 109.5
C9A C37A H37F 109.5
H37D C37A H37F 109.5
H37E C37A H37F 109.5
C11A C38A H38D 109.5
C11A C38A H38E 109.5
H38D C38A H38E 109.5
C11A C38A H38F 109.5
H38D C38A H38F 109.5
H38E C38A H38F 109.5
C15A C39A H39D 109.5
C15A C39A H39E 109.5
H39D C39A H39E 109.5
C15A C39A H39F 109.5
H39D C39A H39F 109.5
H39E C39A H39F 109.5
C13A C40A H40D 109.5
C13A C40A H40E 109.5
H40D C40A H40E 109.5
C13A C40A H40F 109.5
H40D C40A H40F 109.5
H40E C40A H40F 109.5

loop_
_geom_bond_atom_site_label_1
_geom_bond_atom_site_label_2
_geom_bond_distance
Hf1 N1 2.090(2)
Hf1 C20 2.247(3)
Hf1 C22 2.258(3)
Hf1 C21 2.277(3)
Hf1 N2 2.344(2)
N2 C9 1.339(4)
N2 C6 1.377(4)
N1 C1 1.396(3)
N1 C10 1.451(4)
N1 H2 1.0000
C1 C2 1.386(4)
C1 C6 1.421(4)
C2 C3 1.408(4)
C2 H2A 0.9500
C3 C4 1.359(5)
C3 H3 0.9500
C4 C5 1.415(5)
C4 H4 0.9500
C5 C6 1.404(4)
C5 C7 1.413(5)
C7 C8 1.353(5)
C7 H7 0.9500
C8 C9 1.416(5)
C8 H8 0.9500
C9 C16 1.487(5)
C10 C15 1.387(4)
C10 C11 1.401(4)
C11 C12 1.393(4)
C11 C17 1.505(4)
C12 C13 1.386(4)
C12 H12 0.9500
C13 C14 1.390(4)
C13 C19 1.515(4)
C14 C15 1.399(4)
C14 H14 0.9500
C15 C18 1.507(4)
C20 C23 1.500(4)
C23 C24 1.395(4)
C23 C28 1.395(4)
C28 C27 1.380(4)
C28 H28 0.9500
C27 C26 1.376(5)
C27 H27 0.9500
C26 C25 1.382(5)
C26 H26 0.9500
C25 C24 1.384(4)
C25 H25 0.9500
C24 H24 0.9500
C21 C29 1.490(4)
C29 C34 1.400(4)
C29 C30 1.400(4)
C30 C31 1.389(4)
C30 H30 0.9500
C31 C32 1.383(5)
C31 H31 0.9500
C32 C33 1.387(5)
C32 H32 0.9500
C33 C34 1.384(4)
C33 H33 0.9500
C34 H34 0.9500
C22 C35 1.492(4)
C35 C36 1.396(4)
C35 C40 1.397(4)
C36 C37 1.392(5)
C36 H36 0.9500
C37 C38 1.369(5)
C37 H37 0.9500
C38 C39 1.386(5)
C38 H38 0.9500
C39 C40 1.385(4)
C39 H39 0.9500
C40 H40 0.9500
C16 H16A 0.9800
C16 H16B 0.9800
C16 H16C 0.9800
C17 H17A 0.9800
C17 H17B 0.9800
C17 H17C 0.9800
C18 H18A 0.9800
C18 H18B 0.9800
C18 H18C 0.9800
C19 H19A 0.9800
C19 H19B 0.9800
C19 H19C 0.9800
HfA N1A 2.098(2)
HfA C30A 2.242(3)
HfA C16A 2.251(3)
HfA C23A 2.255(3)
HfA N2A 2.323(2)
N2A C9A 1.335(4)
N2A C6A 1.374(4)
N1A C1A 1.395(4)
N1A C10A 1.452(4)
C1A C2A 1.382(5)
C1A C6A 1.418(5)
C2A C3A 1.416(5)
C2A H2A2 0.9500
C3A C4A 1.354(6)
C3A H3A 0.9500
C4A C5A 1.418(6)
C4A H4A 0.9500
C5A C6A 1.409(4)
C5A C7A 1.415(6)
C7A C8A 1.346(6)
C7A H7A 0.9500
C8A C9A 1.414(5)
C8A H8A 0.9500
C9A C37A 1.478(5)
C10A C11A 1.396(4)
C10A C15A 1.400(4)
C11A C12A 1.391(4)
C11A C38A 1.500(4)
C12A C13A 1.384(5)
C12A H12A 0.9500
C13A C14A 1.392(5)
C13A C40A 1.505(5)
C14A C15A 1.393(4)
C14A H14A 0.9500
C15A C39A 1.503(4)
C16A C17A 1.489(4)
C16A H16E 0.9900
C16A H16D 0.9900
C17A C18A 1.391(4)
C17A C22A 1.396(5)
C18A C19A 1.398(5)
C18A H18E 0.9500
C19A C20A 1.370(6)
C19A H19E 0.9500
C20A C21A 1.371(6)
C20A H20A 0.9500
C21A C22A 1.375(5)
C21A H21A 0.9500
C22A H22A 0.9500
C23A C24A 1.457(14)
C23A C24B 1.60(4)
C23A H23C 0.9900
C23A H23D 0.9900
C24A C29A 1.390(16)
C24A C25A 1.417(13)
C25A C26A 1.397(12)
C25A H25A 0.9500
C26A C27A 1.373(10)
C26A H26A 0.9500
C27A C28A 1.379(9)
C27A H27A 0.9500
C28A C29A 1.383(8)
C28A H28A 0.9500
C29A H29A 0.9500
C24B C25B 1.31(5)
C24B C29B 1.45(5)
C25B C26B 1.37(4)
C25B H25B 0.9500
C26B C27B 1.45(3)
C26B H26B 0.9500
C27B C28B 1.34(3)
C27B H27B 0.9500
C28B C29B 1.34(3)
C28B H28B 0.9500
C29B H29B 0.9500
C30A C31A 1.486(4)
C30A H30C 0.9900
C30A H30D 0.9900
C31A C36A 1.394(4)
C31A C32A 1.404(4)
C32A C33A 1.385(4)
C32A H32A 0.9500
C33A C34A 1.376(4)
C33A H33A 0.9500
C34A C35A 1.380(4)
C34A H34A 0.9500
C35A C36A 1.379(4)
C35A H35A 0.9500
C36A H36A 0.9500
C37A H37D 0.9800
C37A H37E 0.9800
C37A H37F 0.9800
C38A H38D 0.9800
C38A H38E 0.9800
C38A H38F 0.9800
C39A H39D 0.9800
C39A H39E 0.9800
C39A H39F 0.9800
C40A H40D 0.9800
C40A H40E 0.9800
C40A H40F 0.9800

loop_
_geom_torsion_atom_site_label_1
_geom_torsion_atom_site_label_2
_geom_torsion_atom_site_label_3
_geom_torsion_atom_site_label_4
_geom_torsion
C10 N1 C1 C2 1.4(4)
Hf1 N1 C1 C2 -179.3(2)
C10 N1 C1 C6 -178.2(2)
Hf1 N1 C1 C6 1.1(3)
N1 C1 C2 C3 -178.1(3)
C6 C1 C2 C3 1.5(4)
C1 C2 C3 C4 -0.3(5)
C2 C3 C4 C5 -0.9(5)
C3 C4 C5 C6 0.9(5)
C3 C4 C5 C7 -178.5(3)
C9 N2 C6 C5 -1.1(4)
Hf1 N2 C6 C5 -178.3(2)
C9 N2 C6 C1 178.9(2)
Hf1 N2 C6 C1 1.6(3)
C7 C5 C6 N2 -0.3(4)
C4 C5 C6 N2 -179.7(3)
C7 C5 C6 C1 179.7(3)
C4 C5 C6 C1 0.3(4)
C2 C1 C6 N2 178.6(2)
N1 C1 C6 N2 -1.8(4)
C2 C1 C6 C5 -1.5(4)
N1 C1 C6 C5 178.2(3)
C6 C5 C7 C8 1.1(5)
C4 C5 C7 C8 -179.5(3)
C5 C7 C8 C9 -0.6(5)
C6 N2 C9 C8 1.6(4)
Hf1 N2 C9 C8 178.5(2)
C6 N2 C9 C16 -177.6(3)
Hf1 N2 C9 C16 -0.8(4)
C7 C8 C9 N2 -0.8(5)
C7 C8 C9 C16 178.4(3)
C1 N1 C10 C15 -95.9(3)
Hf1 N1 C10 C15 84.8(3)
C1 N1 C10 C11 84.8(3)
Hf1 N1 C10 C11 -94.4(3)
C15 C10 C11 C12 0.8(4)
N1 C10 C11 C12 -179.9(2)
C15 C10 C11 C17 -178.0(3)
N1 C10 C11 C17 1.3(4)
C10 C11 C12 C13 -0.6(4)
C17 C11 C12 C13 178.2(3)
C11 C12 C13 C14 -0.4(4)
C11 C12 C13 C19 178.7(3)
C12 C13 C14 C15 1.3(4)
C19 C13 C14 C15 -177.8(3)
C11 C10 C15 C14 0.0(4)
N1 C10 C15 C14 -179.2(2)
C11 C10 C15 C18 179.3(3)
N1 C10 C15 C18 0.1(4)
C13 C14 C15 C10 -1.1(4)
C13 C14 C15 C18 179.6(3)
Hf1 C20 C23 C24 -50.9(4)
Hf1 C20 C23 C28 127.3(3)
C24 C23 C28 C27 0.2(5)
C20 C23 C28 C27 -178.0(3)
C23 C28 C27 C26 1.0(5)
C28 C27 C26 C25 -1.6(5)
C27 C26 C25 C24 1.0(5)
C26 C25 C24 C23 0.3(5)
C28 C23 C24 C25 -0.9(4)
C20 C23 C24 C25 177.4(3)
Hf1 C21 C29 C34 -99.8(3)
Hf1 C21 C29 C30 78.0(3)
C34 C29 C30 C31 0.0(4)
C21 C29 C30 C31 -178.0(3)
C29 C30 C31 C32 0.4(5)
C30 C31 C32 C33 -0.7(5)
C31 C32 C33 C34 0.6(5)
C32 C33 C34 C29 -0.2(5)
C30 C29 C34 C33 -0.1(4)
C21 C29 C34 C33 177.9(3)
Hf1 C22 C35 C36 103.3(3)
Hf1 C22 C35 C40 -76.1(3)
C40 C35 C36 C37 1.5(4)
C22 C35 C36 C37 -178.0(3)
C35 C36 C37 C38 -1.1(5)
C36 C37 C38 C39 -0.2(5)
C37 C38 C39 C40 0.9(5)
C38 C39 C40 C35 -0.4(5)
C36 C35 C40 C39 -0.8(4)
C22 C35 C40 C39 178.7(3)
C10A N1A C1A C2A 0.2(4)
HfA N1A C1A C2A -173.5(2)
C10A N1A C1A C6A 179.9(2)
HfA N1A C1A C6A 6.2(3)
N1A C1A C2A C3A 178.1(3)
C6A C1A C2A C3A -1.5(4)
C1A C2A C3A C4A 1.4(5)
C2A C3A C4A C5A 0.3(6)
C3A C4A C5A C6A -1.8(5)
C3A C4A C5A C7A 178.8(4)
C9A N2A C6A C5A 0.0(4)
HfA N2A C6A C5A 174.3(2)
C9A N2A C6A C1A -180.0(3)
HfA N2A C6A C1A -5.7(3)
C7A C5A C6A N2A 1.1(5)
C4A C5A C6A N2A -178.3(3)
C7A C5A C6A C1A -178.9(3)
C4A C5A C6A C1A 1.7(5)
C2A C1A C6A N2A -180.0(3)
N1A C1A C6A N2A 0.3(4)
C2A C1A C6A C5A 0.0(4)
N1A C1A C6A C5A -179.7(3)
C6A C5A C7A C8A -0.9(6)
C4A C5A C7A C8A 178.5(4)
C5A C7A C8A C9A -0.4(6)
C6A N2A C9A C8A -1.4(5)
HfA N2A C9A C8A -174.9(2)
C6A N2A C9A C37A -179.9(3)
HfA N2A C9A C37A 6.6(4)
C7A C8A C9A N2A 1.7(6)
C7A C8A C9A C37A -179.8(4)
C1A N1A C10A C11A 95.1(3)
HfA N1A C10A C11A -91.5(3)
C1A N1A C10A C15A -84.7(3)
HfA N1A C10A C15A 88.7(3)
C15A C10A C11A C12A 0.8(4)
N1A C10A C11A C12A -179.1(3)
C15A C10A C11A C38A -178.4(3)
N1A C10A C11A C38A 1.8(4)
C10A C11A C12A C13A -0.6(5)
C38A C11A C12A C13A 178.6(3)
C11A C12A C13A C14A 0.2(5)
C11A C12A C13A C40A -179.0(3)
C12A C13A C14A C15A -0.1(5)
C40A C13A C14A C15A 179.1(3)
C13A C14A C15A C10A 0.3(4)
C13A C14A C15A C39A -178.5(3)
C11A C10A C15A C14A -0.6(4)
N1A C10A C15A C14A 179.2(3)
C11A C10A C15A C39A 178.1(3)
N1A C10A C15A C39A -2.1(4)
HfA C16A C17A C18A 123.6(3)
HfA C16A C17A C22A -54.1(4)
C22A C17A C18A C19A 1.1(4)
C16A C17A C18A C19A -176.8(3)
C17A C18A C19A C20A -0.7(5)
C18A C19A C20A C21A -1.0(6)
C19A C20A C21A C22A 2.3(5)
C20A C21A C22A C17A -2.0(5)
C18A C17A C22A C21A 0.3(4)
C16A C17A C22A C21A 178.1(3)
HfA C23A C24A C29A -86.5(18)
HfA C23A C24A C25A 92(2)
C29A C24A C25A C26A 0(3)
C23A C24A C25A C26A -178.3(15)
C24A C25A C26A C27A 0(2)
C25A C26A C27A C28A -0.5(14)
C26A C27A C28A C29A 1.1(11)
C27A C28A C29A C24A -1.0(15)
C25A C24A C29A C28A 0(2)
C23A C24A C29A C28A 179.0(12)
HfA C23A C24B C25B 95(6)
HfA C23A C24B C29B -77(5)
C29B C24B C25B C26B -4(9)
C23A C24B C25B C26B -176(4)
C24B C25B C26B C27B 0(7)
C25B C26B C27B C28B 2(4)
C26B C27B C28B C29B 1(4)
C27B C28B C29B C24B -5(5)
C25B C24B C29B C28B 6(8)
C23A C24B C29B C28B 178(4)
HfA C30A C31A C36A -119.9(3)
HfA C30A C31A C32A 58.0(4)
C36A C31A C32A C33A 1.2(4)
C30A C31A C32A C33A -176.8(3)
C31A C32A C33A C34A -0.6(5)
C32A C33A C34A C35A -0.1(5)
C33A C34A C35A C36A 0.2(5)
C34A C35A C36A C31A 0.4(5)
C32A C31A C36A C35A -1.2(4)
C30A C31A C36A C35A 176.9(3)
